data_7109675
loop_
_publ_author_name
'David J. Cooke'
'Jasmine M. Cross'
'Rebecca V. Fennessy'
'Lindsay P. Harding'
'Craig R. Rice'
'Christopher Slater'

_publ_section_title
;
 Steric control of the formation of dinuclear double helicate and
 dinuclear meso-helicate assemblies
;
_journal_name_full Chem.Commun.
_journal_page_first 7785
_journal_paper_doi 10.1039/c3cc44611e
_journal_volume 49
_journal_year 2013
_chemical_formula_moiety 'C92 H64 Cd2 N12 O2 S4, 4(Cl O4), 0.77(C2 N), 4(C2 H3 N), 0.23(O)'
_chemical_formula_sum 'C101.53 H78 Cd2 Cl4 N16.76 O18.24 S4'
_chemical_formula_weight 2319.48
_chemical_name_systematic
; 
 ? 
;
_space_group_IT_number 2
_symmetry_cell_setting triclinic
_symmetry_space_group_name_Hall '-P 1'
_symmetry_space_group_name_H-M 'P -1'
_atom_sites_solution_hydrogens geom
_atom_sites_solution_primary direct
_atom_sites_solution_secondary difmap
_audit_creation_method SHELXL-97
_cell_angle_alpha 94.6030(10)
_cell_angle_beta 101.5490(10)
_cell_angle_gamma 97.467(2)
_cell_formula_units_Z 2
_cell_length_a 12.6829(8)
_cell_length_b 16.4451(10)
_cell_length_c 25.0185(14)
_cell_measurement_reflns_used 9925
_cell_measurement_temperature 150(2)
_cell_measurement_theta_max 23.98
_cell_measurement_theta_min 2.47
_cell_volume 5038.7(5)
_computing_structure_refinement 'SHELXL-97 (Sheldrick, 2008)'
_computing_structure_solution 'SHELXS-97 (Sheldrick, 2008)'
_diffrn_ambient_temperature 150(2)
_diffrn_measured_fraction_theta_full 1.000
_diffrn_measured_fraction_theta_max 0.999
_diffrn_measurement_device_type 'Bruker APEX-II CCD'
_diffrn_measurement_method '\f and \w scans'
_diffrn_radiation_monochromator graphite
_diffrn_radiation_source 'fine-focus sealed tube'
_diffrn_radiation_type MoK\a
_diffrn_radiation_wavelength 0.71073
_diffrn_reflns_av_R_equivalents 0.0807
_diffrn_reflns_av_sigmaI/netI 0.0989
_diffrn_reflns_limit_h_max 17
_diffrn_reflns_limit_h_min -17
_diffrn_reflns_limit_k_max 23
_diffrn_reflns_limit_k_min -23
_diffrn_reflns_limit_l_max 33
_diffrn_reflns_limit_l_min -35
_diffrn_reflns_number 112792
_diffrn_reflns_theta_full 25.00
_diffrn_reflns_theta_max 30.03
_diffrn_reflns_theta_min 1.43
_exptl_absorpt_coefficient_mu 0.688
_exptl_absorpt_correction_T_max 0.8387
_exptl_absorpt_correction_T_min 0.8122
_exptl_absorpt_correction_type multi-scan
_exptl_absorpt_process_details sadabs
_exptl_crystal_colour colourless
_exptl_crystal_density_diffrn 1.529
_exptl_crystal_density_method 'not measured'
_exptl_crystal_description block
_exptl_crystal_F_000 2357
_exptl_crystal_size_max 0.2
_exptl_crystal_size_mid 0.2
_exptl_crystal_size_min 0.2
_refine_diff_density_max 1.073
_refine_diff_density_min -0.958
_refine_diff_density_rms 0.096
_refine_ls_extinction_method none
_refine_ls_goodness_of_fit_ref 1.014
_refine_ls_hydrogen_treatment constr
_refine_ls_matrix_type full
_refine_ls_number_parameters 1361
_refine_ls_number_reflns 29420
_refine_ls_number_restraints 24
_refine_ls_restrained_S_all 1.016
_refine_ls_R_factor_all 0.1328
_refine_ls_R_factor_gt 0.0582
_refine_ls_shift/su_max 0.001
_refine_ls_shift/su_mean 0.000
_refine_ls_structure_factor_coef Fsqd
_refine_ls_weighting_details 'calc w=1/[\s^2^(Fo^2^)+(0.0628P)^2^+1.6475P] where P=(Fo^2^+2Fc^2^)/3'
_refine_ls_weighting_scheme calc
_refine_ls_wR_factor_gt 0.1237
_refine_ls_wR_factor_ref 0.1518
_reflns_number_gt 16062
_reflns_number_total 29420
_reflns_threshold_expression >2sigma(I)
_cod_data_source_file c3cc44611e.txt
_cod_data_source_block mo_chris_lome_cd_0m
_cod_original_sg_symbol_Hall -P1
_cod_original_sg_symbol_H-M 'P-1   '
_cod_database_code 7109675

loop_
_symmetry_equiv_pos_as_xyz
'x, y, z'
'-x, -y, -z'

loop_
_atom_site_label
_atom_site_type_symbol
_atom_site_fract_x
_atom_site_fract_y
_atom_site_fract_z
_atom_site_U_iso_or_equiv
_atom_site_adp_type
_atom_site_occupancy
_atom_site_symmetry_multiplicity
_atom_site_calc_flag
_atom_site_refinement_flags
_atom_site_disorder_assembly
_atom_site_disorder_group
Cd1 Cd 0.57422(2) -0.134970(16) 0.280897(11) 0.02892(7) Uani 1 1 d . . .
Cd2 Cd 1.20415(2) 0.382203(17) 0.253987(11) 0.03365(8) Uani 1 1 d . . .
S1 S 1.22584(9) 0.19186(7) 0.38958(5) 0.0451(3) Uani 1 1 d . . .
S2 S 0.51393(10) 0.10245(7) 0.38356(5) 0.0475(3) Uani 1 1 d . . .
S3 S 0.90559(16) 0.38278(11) 0.10511(7) 0.0944(6) Uani 1 1 d . . .
S4 S 0.90693(10) -0.15165(8) 0.22058(5) 0.0493(3) Uani 1 1 d . . .
Cl1 Cl 0.23892(10) 0.91992(7) 0.38666(5) 0.0515(3) Uani 1 1 d . . .
Cl2 Cl 0.56734(9) 0.33184(7) 0.43369(5) 0.0499(3) Uani 1 1 d . . .
Cl3 Cl 0.40595(10) 0.72696(8) 0.95991(5) 0.0549(3) Uani 1 1 d . . .
Cl4 Cl 0.9540(5) 0.6498(5) 0.0961(3) 0.0715(15) Uani 0.598(9) 1 d P A 1
O16 O 1.0102(6) 0.6848(5) 0.0569(3) 0.094(3) Uani 0.598(9) 1 d P A 1
N1 N 1.2310(3) 0.5267(2) 0.27280(14) 0.0395(8) Uani 1 1 d . . .
N2 N 1.2526(2) 0.4206(2) 0.34756(13) 0.0328(7) Uani 1 1 d . . .
N3 N 1.1971(3) 0.2618(2) 0.30180(13) 0.0335(7) Uani 1 1 d . . .
N4 N 0.5495(2) -0.00242(18) 0.31201(13) 0.0282(7) Uani 1 1 d . . .
N5 N 0.5649(2) -0.12951(19) 0.37244(13) 0.0317(7) Uani 1 1 d . . .
N6 N 0.5605(3) -0.2698(2) 0.31004(15) 0.0396(8) Uani 1 1 d . . .
N7 N 1.3849(3) 0.3676(2) 0.24528(16) 0.0449(9) Uani 1 1 d . . .
N8 N 1.2157(4) 0.3632(2) 0.16228(15) 0.0505(10) Uani 1 1 d . . .
N9 N 1.0309(3) 0.3832(2) 0.19843(14) 0.0450(9) Uani 1 1 d . . .
N10 N 0.7638(3) -0.12121(19) 0.27494(13) 0.0315(7) Uani 1 1 d . . .
N11 N 0.5859(3) -0.1833(2) 0.19406(14) 0.0366(8) Uani 1 1 d . . .
N12 N 0.4011(3) -0.1490(2) 0.21969(14) 0.0390(8) Uani 1 1 d . . .
N13 N 0.8177(4) 0.7081(3) 0.3226(2) 0.0703(14) Uani 1 1 d . . .
O1 O 0.8111(2) 0.10179(17) 0.19465(11) 0.0388(7) Uani 1 1 d . . .
O2 O 0.8831(2) 0.20008(16) 0.33545(11) 0.0364(6) Uani 1 1 d . . .
O3 O 0.3179(4) 0.8677(4) 0.3968(3) 0.133(2) Uani 1 1 d . . .
O4 O 0.2166(4) 0.9385(3) 0.33123(17) 0.0985(15) Uani 1 1 d . . .
O5 O 0.2672(7) 0.9924(3) 0.4201(2) 0.178(3) Uani 1 1 d . . .
O6 O 0.1386(4) 0.8808(3) 0.3971(2) 0.1080(17) Uani 1 1 d . . .
O7 O 0.5602(3) 0.41521(19) 0.42243(15) 0.0690(10) Uani 1 1 d . . .
O8 O 0.6656(3) 0.3085(3) 0.42276(17) 0.0781(12) Uani 1 1 d . . .
O9 O 0.4763(3) 0.27818(19) 0.39898(15) 0.0621(10) Uani 1 1 d . . .
O10 O 0.5637(3) 0.3237(2) 0.48988(15) 0.0644(10) Uani 1 1 d . . .
O11 O 0.3613(3) 0.7127(4) 0.90308(16) 0.118(2) Uani 1 1 d . . .
O12 O 0.4932(3) 0.6808(3) 0.97384(19) 0.0993(15) Uani 1 1 d . . .
O13 O 0.3230(3) 0.7042(3) 0.98769(17) 0.1010(16) Uani 1 1 d . . .
O14 O 0.4472(4) 0.8116(3) 0.9774(2) 0.1181(18) Uani 1 1 d . . .
C1 C 1.2157(4) 0.5772(3) 0.2338(2) 0.0525(12) Uani 1 1 d . . .
H1 H 1.1903 0.5535 0.1968 0.063 Uiso 1 1 calc R . .
C2 C 1.2348(4) 0.6625(3) 0.2444(2) 0.0586(13) Uani 1 1 d . . .
H2 H 1.2215 0.6967 0.2157 0.070 Uiso 1 1 calc R . .
C3 C 1.2738(4) 0.6958(3) 0.2981(2) 0.0548(13) Uani 1 1 d . . .
H3 H 1.2896 0.7539 0.3070 0.066 Uiso 1 1 calc R . .
C4 C 1.2899(3) 0.6442(3) 0.3387(2) 0.0480(12) Uani 1 1 d . . .
H4 H 1.3158 0.6665 0.3760 0.058 Uiso 1 1 calc R . .
C5 C 1.2681(3) 0.5600(2) 0.32504(17) 0.0365(9) Uani 1 1 d . . .
C6 C 1.2832(3) 0.5000(3) 0.36673(17) 0.0380(9) Uani 1 1 d . . .
C7 C 1.3257(4) 0.5232(3) 0.42193(18) 0.0478(11) Uani 1 1 d . . .
H7 H 1.3492 0.5797 0.4352 0.057 Uiso 1 1 calc R . .
C8 C 1.3339(4) 0.4640(3) 0.45745(19) 0.0541(13) Uani 1 1 d . . .
H8 H 1.3622 0.4794 0.4956 0.065 Uiso 1 1 calc R . .
C9 C 1.3011(4) 0.3825(3) 0.43794(18) 0.0481(11) Uani 1 1 d . . .
H9 H 1.3056 0.3408 0.4621 0.058 Uiso 1 1 calc R . .
C10 C 1.2613(3) 0.3623(3) 0.38178(16) 0.0353(9) Uani 1 1 d . . .
C11 C 1.2279(3) 0.2774(3) 0.35541(16) 0.0346(9) Uani 1 1 d . . .
C12 C 1.1809(3) 0.1310(3) 0.32887(17) 0.0402(10) Uani 1 1 d . . .
H12 H 1.1656 0.0725 0.3253 0.048 Uiso 1 1 calc R . .
C13 C 1.1697(3) 0.1777(2) 0.28604(16) 0.0328(9) Uani 1 1 d . . .
C14 C 1.1332(3) 0.1473(2) 0.22720(16) 0.0316(8) Uani 1 1 d . . .
C15 C 1.1937(3) 0.1741(2) 0.18958(17) 0.0360(9) Uani 1 1 d . . .
H15 H 1.2602 0.2107 0.2019 0.043 Uiso 1 1 calc R . .
C16 C 1.1575(3) 0.1478(2) 0.13467(17) 0.0378(9) Uani 1 1 d . . .
H16 H 1.1998 0.1654 0.1092 0.045 Uiso 1 1 calc R . .
C17 C 1.0595(3) 0.0959(2) 0.11631(17) 0.0375(9) Uani 1 1 d . . .
H17 H 1.0348 0.0785 0.0782 0.045 Uiso 1 1 calc R . .
C18 C 0.9965(3) 0.0687(2) 0.15311(16) 0.0324(8) Uani 1 1 d . . .
C19 C 1.0356(3) 0.0939(2) 0.20869(17) 0.0359(9) Uani 1 1 d . . .
H19 H 0.9952 0.0744 0.2344 0.043 Uiso 1 1 calc R . .
C20 C 0.8869(3) 0.0204(2) 0.13158(16) 0.0334(9) Uani 1 1 d . . .
C21 C 0.7968(3) 0.0404(2) 0.15161(16) 0.0319(8) Uani 1 1 d . . .
C22 C 0.6917(3) -0.0003(3) 0.12744(16) 0.0357(9) Uani 1 1 d . . .
C23 C 0.6781(3) -0.0611(3) 0.08435(17) 0.0436(10) Uani 1 1 d . . .
H23 H 0.6068 -0.0880 0.0677 0.052 Uiso 1 1 calc R . .
C24 C 0.7665(4) -0.0840(3) 0.06463(17) 0.0419(10) Uani 1 1 d . . .
C25 C 0.8702(3) -0.0425(3) 0.08887(16) 0.0382(9) Uani 1 1 d . . .
H25 H 0.9310 -0.0576 0.0758 0.046 Uiso 1 1 calc R . .
C26 C 0.7524(4) -0.1521(3) 0.0180(2) 0.0645(15) Uani 1 1 d . . .
H26A H 0.7787 -0.1295 -0.0128 0.097 Uiso 1 1 calc R . .
H26B H 0.6752 -0.1753 0.0061 0.097 Uiso 1 1 calc R . .
H26C H 0.7943 -0.1956 0.0306 0.097 Uiso 1 1 calc R . .
C27 C 0.8063(5) 0.1819(3) 0.1778(2) 0.0645(15) Uani 1 1 d . . .
H27A H 0.8625 0.1952 0.1568 0.097 Uiso 1 1 calc R . .
H27B H 0.8188 0.2223 0.2103 0.097 Uiso 1 1 calc R . .
H27C H 0.7345 0.1834 0.1548 0.097 Uiso 1 1 calc R . .
C28 C 0.5968(3) 0.0237(3) 0.14805(17) 0.0385(10) Uani 1 1 d . . .
C29 C 0.5062(4) 0.0412(4) 0.1129(2) 0.0705(17) Uani 1 1 d . . .
H29 H 0.5031 0.0364 0.0745 0.085 Uiso 1 1 calc R . .
C30 C 0.4197(5) 0.0657(5) 0.1329(2) 0.086(2) Uani 1 1 d . . .
H30 H 0.3573 0.0765 0.1080 0.103 Uiso 1 1 calc R . .
C31 C 0.4230(4) 0.0745(4) 0.1884(2) 0.0623(15) Uani 1 1 d . . .
H31 H 0.3637 0.0921 0.2016 0.075 Uiso 1 1 calc R . .
C32 C 0.5135(3) 0.0575(2) 0.22506(16) 0.0332(9) Uani 1 1 d . . .
C33 C 0.5985(3) 0.0311(2) 0.20422(16) 0.0315(8) Uani 1 1 d . . .
H33 H 0.6595 0.0177 0.2289 0.038 Uiso 1 1 calc R . .
C34 C 0.5182(3) 0.0626(2) 0.28410(16) 0.0312(8) Uani 1 1 d . . .
C35 C 0.4959(4) 0.1249(3) 0.31727(19) 0.0434(11) Uani 1 1 d . . .
H35 H 0.4733 0.1744 0.3051 0.052 Uiso 1 1 calc R . .
C36 C 0.5491(3) 0.0099(2) 0.36403(16) 0.0331(9) Uani 1 1 d . . .
C37 C 0.5666(3) -0.0558(3) 0.39999(16) 0.0334(9) Uani 1 1 d . . .
C38 C 0.5806(3) -0.0457(3) 0.45640(17) 0.0437(11) Uani 1 1 d . . .
H38 H 0.5842 0.0071 0.4756 0.052 Uiso 1 1 calc R . .
C39 C 0.5894(4) -0.1143(4) 0.4840(2) 0.0572(14) Uani 1 1 d . . .
H39 H 0.5995 -0.1092 0.5228 0.069 Uiso 1 1 calc R . .
C40 C 0.5834(4) -0.1910(3) 0.45527(19) 0.0507(13) Uani 1 1 d . . .
H40 H 0.5865 -0.2388 0.4742 0.061 Uiso 1 1 calc R . .
C41 C 0.5730(3) -0.1975(3) 0.39890(17) 0.0369(9) Uani 1 1 d . . .
C42 C 0.5677(3) -0.2752(3) 0.36388(19) 0.0411(10) Uani 1 1 d . . .
C43 C 0.5689(4) -0.3516(3) 0.3849(2) 0.0517(13) Uani 1 1 d . . .
H43 H 0.5733 -0.3549 0.4230 0.062 Uiso 1 1 calc R . .
C44 C 0.5637(4) -0.4213(3) 0.3503(3) 0.0656(17) Uani 1 1 d . . .
H44 H 0.5655 -0.4732 0.3642 0.079 Uiso 1 1 calc R . .
C45 C 0.5557(4) -0.4156(3) 0.2957(3) 0.0637(16) Uani 1 1 d . . .
H45 H 0.5508 -0.4637 0.2711 0.076 Uiso 1 1 calc R . .
C46 C 0.5549(4) -0.3390(3) 0.2764(2) 0.0529(12) Uani 1 1 d . . .
H46 H 0.5502 -0.3352 0.2384 0.063 Uiso 1 1 calc R . .
C47 C 1.4664(4) 0.3666(2) 0.2885(2) 0.0490(12) Uani 1 1 d . . .
H47 H 1.4533 0.3766 0.3244 0.059 Uiso 1 1 calc R . .
C48 C 1.5688(4) 0.3515(3) 0.2831(3) 0.0683(16) Uani 1 1 d . . .
H48 H 1.6256 0.3519 0.3143 0.082 Uiso 1 1 calc R . .
C49 C 1.5854(6) 0.3357(4) 0.2304(4) 0.096(3) Uani 1 1 d . . .
H49 H 1.6546 0.3249 0.2251 0.115 Uiso 1 1 calc R . .
C50 C 1.5026(6) 0.3356(4) 0.1864(3) 0.088(2) Uani 1 1 d . . .
H50 H 1.5136 0.3236 0.1503 0.105 Uiso 1 1 calc R . .
C51 C 1.4026(4) 0.3528(3) 0.1940(2) 0.0571(14) Uani 1 1 d . . .
C52 C 1.3080(5) 0.3532(3) 0.1483(2) 0.0611(15) Uani 1 1 d . . .
C53 C 1.3135(7) 0.3426(3) 0.0920(3) 0.090(2) Uani 1 1 d . . .
H53 H 1.3804 0.3364 0.0817 0.108 Uiso 1 1 calc R . .
C54 C 1.2208(9) 0.3415(4) 0.0531(3) 0.108(3) Uani 1 1 d . . .
H54 H 1.2227 0.3354 0.0152 0.130 Uiso 1 1 calc R . .
C55 C 1.1271(7) 0.3491(3) 0.0687(2) 0.089(2) Uani 1 1 d . . .
H55 H 1.0618 0.3462 0.0418 0.107 Uiso 1 1 calc R . .
C56 C 1.1250(5) 0.3613(3) 0.12405(19) 0.0612(16) Uani 1 1 d . . .
C57 C 0.8562(5) 0.4019(4) 0.1618(2) 0.0780(19) Uani 1 1 d . . .
H57 H 0.7842 0.4124 0.1613 0.094 Uiso 1 1 calc R . .
C58 C 0.9321(4) 0.4004(3) 0.2082(2) 0.0512(13) Uani 1 1 d . . .
C59 C 0.9148(3) 0.4135(3) 0.26437(19) 0.0436(11) Uani 1 1 d . . .
C60 C 0.8555(4) 0.4750(3) 0.2797(3) 0.0588(15) Uani 1 1 d . . .
H60 H 0.8266 0.5092 0.2533 0.071 Uiso 1 1 calc R . .
C61 C 0.8389(4) 0.4861(3) 0.3316(3) 0.0625(15) Uani 1 1 d . . .
H61 H 0.8001 0.5286 0.3415 0.075 Uiso 1 1 calc R . .
C62 C 0.8784(3) 0.4357(3) 0.3699(2) 0.0485(12) Uani 1 1 d . . .
H62 H 0.8658 0.4435 0.4060 0.058 Uiso 1 1 calc R . .
C63 C 0.9363(3) 0.3735(2) 0.35642(19) 0.0386(10) Uani 1 1 d . . .
C64 C 0.9546(3) 0.3625(2) 0.30345(18) 0.0373(10) Uani 1 1 d . . .
H64 H 0.9941 0.3204 0.2938 0.045 Uiso 1 1 calc R . .
C65 C 0.9749(3) 0.3177(2) 0.39787(18) 0.0375(9) Uani 1 1 d . . .
C66 C 1.0389(3) 0.3510(3) 0.44885(18) 0.0408(10) Uani 1 1 d . . .
H66 H 1.0595 0.4091 0.4564 0.049 Uiso 1 1 calc R . .
C67 C 1.0728(3) 0.3006(3) 0.48850(18) 0.0417(10) Uani 1 1 d . . .
C68 C 1.0373(3) 0.2164(3) 0.47749(18) 0.0414(10) Uani 1 1 d . . .
H68 H 1.0585 0.1821 0.5053 0.050 Uiso 1 1 calc R . .
C69 C 0.9721(3) 0.1800(2) 0.42773(17) 0.0333(9) Uani 1 1 d . . .
C70 C 0.9435(3) 0.2325(2) 0.38707(17) 0.0330(9) Uani 1 1 d . . .
C71 C 0.7679(3) 0.1885(3) 0.3312(2) 0.0478(11) Uani 1 1 d . . .
H71A H 0.7492 0.1517 0.3580 0.072 Uiso 1 1 calc R . .
H71B H 0.7313 0.1638 0.2941 0.072 Uiso 1 1 calc R . .
H71C H 0.7444 0.2419 0.3387 0.072 Uiso 1 1 calc R . .
C72 C 1.1431(4) 0.3380(3) 0.54374(19) 0.0561(13) Uani 1 1 d . . .
H72A H 1.1888 0.3886 0.5390 0.084 Uiso 1 1 calc R . .
H72B H 1.1895 0.2985 0.5588 0.084 Uiso 1 1 calc R . .
H72C H 1.0963 0.3511 0.5690 0.084 Uiso 1 1 calc R . .
C73 C 0.9282(3) 0.0905(2) 0.41926(17) 0.0361(9) Uani 1 1 d . . .
C74 C 0.8928(3) 0.0513(2) 0.46181(17) 0.0369(9) Uani 1 1 d . . .
H74 H 0.8981 0.0820 0.4963 0.044 Uiso 1 1 calc R . .
C75 C 0.8503(3) -0.0314(3) 0.45391(18) 0.0408(10) Uani 1 1 d . . .
H75 H 0.8290 -0.0574 0.4835 0.049 Uiso 1 1 calc R . .
C76 C 0.8382(3) -0.0771(2) 0.40382(18) 0.0380(10) Uani 1 1 d . . .
H76 H 0.8065 -0.1335 0.3985 0.046 Uiso 1 1 calc R . .
C77 C 0.8728(3) -0.0398(2) 0.36121(17) 0.0327(9) Uani 1 1 d . . .
C78 C 0.9189(3) 0.0427(2) 0.36927(17) 0.0343(9) Uani 1 1 d . . .
H78 H 0.9445 0.0672 0.3402 0.041 Uiso 1 1 calc R . .
C79 C 0.8635(3) -0.0859(2) 0.30734(17) 0.0352(9) Uani 1 1 d . . .
C80 C 0.9497(4) -0.0968(3) 0.28326(19) 0.0433(10) Uani 1 1 d . . .
H80 H 1.0236 -0.0763 0.2996 0.052 Uiso 1 1 calc R . .
C81 C 0.7751(3) -0.1585(2) 0.22813(17) 0.0365(9) Uani 1 1 d . . .
C82 C 0.6829(4) -0.1980(2) 0.18572(17) 0.0382(10) Uani 1 1 d . . .
C83 C 0.6931(5) -0.2451(3) 0.1390(2) 0.0562(13) Uani 1 1 d . . .
H83 H 0.7623 -0.2559 0.1337 0.067 Uiso 1 1 calc R . .
C84 C 0.5996(5) -0.2755(3) 0.1007(2) 0.0672(15) Uani 1 1 d . . .
H84 H 0.6038 -0.3081 0.0683 0.081 Uiso 1 1 calc R . .
C85 C 0.5004(5) -0.2593(3) 0.1088(2) 0.0581(13) Uani 1 1 d . . .
H85 H 0.4360 -0.2803 0.0821 0.070 Uiso 1 1 calc R . .
C86 C 0.4950(4) -0.2116(2) 0.15654(18) 0.0408(10) Uani 1 1 d . . .
C87 C 0.3935(4) -0.1872(3) 0.16887(18) 0.0409(10) Uani 1 1 d . . .
C88 C 0.2951(4) -0.1992(3) 0.1298(2) 0.0532(12) Uani 1 1 d . . .
H88 H 0.2901 -0.2266 0.0943 0.064 Uiso 1 1 calc R . .
C89 C 0.2067(4) -0.1710(3) 0.1438(2) 0.0616(15) Uani 1 1 d . . .
H89 H 0.1392 -0.1792 0.1180 0.074 Uiso 1 1 calc R . .
C90 C 0.2154(4) -0.1303(3) 0.1953(2) 0.0560(13) Uani 1 1 d . . .
H90 H 0.1548 -0.1093 0.2052 0.067 Uiso 1 1 calc R . .
C91 C 0.3142(3) -0.1207(3) 0.2323(2) 0.0472(11) Uani 1 1 d . . .
H91 H 0.3204 -0.0930 0.2679 0.057 Uiso 1 1 calc R . .
C92 C 1.0293(5) 0.3738(3) 0.1454(2) 0.0567(14) Uani 1 1 d . . .
C93 C 0.8981(4) 0.6961(3) 0.3128(2) 0.0613(14) Uani 1 1 d . . .
C94 C 1.0025(5) 0.6831(4) 0.3015(3) 0.087(2) Uani 1 1 d . . .
H94A H 1.0560 0.7326 0.3156 0.131 Uiso 1 1 calc R . .
H94B H 0.9957 0.6721 0.2618 0.131 Uiso 1 1 calc R . .
H94C H 1.0265 0.6359 0.3194 0.131 Uiso 1 1 calc R . .
C95 C 0.2633(8) 0.5598(4) 0.0834(4) 0.087(2) Uani 1 1 d . . .
C96 C 0.1795(7) 0.5592(5) 0.0352(3) 0.108(3) Uani 1 1 d . . .
H96A H 0.1095 0.5608 0.0459 0.162 Uiso 1 1 calc R . .
H96B H 0.1751 0.5089 0.0106 0.162 Uiso 1 1 calc R . .
H96C H 0.1966 0.6076 0.0163 0.162 Uiso 1 1 calc R . .
N14 N 0.3308(6) 0.5612(4) 0.1223(3) 0.112(2) Uani 1 1 d . . .
Cl4' Cl 0.9399(8) 0.6364(6) 0.1166(4) 0.068(2) Uani 0.402(9) 1 d P A 2
O16' O 0.8857(12) 0.6178(8) 0.1596(5) 0.121(6) Uani 0.402(9) 1 d P A 2
O17 O 0.9506(6) 0.7153(4) 0.1257(4) 0.234(5) Uani 1 1 d . . .
O15 O 0.8608(7) 0.6080(6) 0.0716(3) 0.247(5) Uani 1 1 d . . .
O18 O 1.0180(7) 0.5992(7) 0.1242(4) 0.246(5) Uani 1 1 d . . .
C97 C 0.6138(9) 0.5214(6) 0.1264(6) 0.132(4) Uani 1 1 d . . .
C98 C 0.5946(10) 0.5167(5) 0.0686(4) 0.172(5) Uani 1 1 d . . .
H98A H 0.5292 0.5410 0.0548 0.258 Uiso 1 1 calc R . .
H98B H 0.5841 0.4588 0.0533 0.258 Uiso 1 1 calc R . .
H98C H 0.6572 0.5470 0.0576 0.258 Uiso 1 1 calc R . .
N15 N 0.6310(9) 0.5290(6) 0.1740(4) 0.166(4) Uani 1 1 d . . .
C100 C 0.8209(5) 0.2703(4) 0.5303(3) 0.085(2) Uani 1 1 d . . .
H10A H 0.7432 0.2606 0.5309 0.127 Uiso 1 1 calc R . .
H10B H 0.8603 0.2374 0.5562 0.127 Uiso 1 1 calc R . .
H10C H 0.8308 0.2543 0.4933 0.127 Uiso 1 1 calc R . .
C99 C 0.8617(5) 0.3549(5) 0.5456(3) 0.0825(19) Uani 1 1 d . . .
N16 N 0.8925(6) 0.4223(5) 0.5540(4) 0.171(4) Uani 1 1 d . . .
C1S C 0.8434(10) 0.0989(9) 0.9883(4) 0.128(3) Uani 0.766(7) 1 d PDU B 1
N1S N 0.8997(8) 0.0664(7) 0.9692(4) 0.141(3) Uani 0.766(7) 1 d PDU B 1
C2S C 0.7386(9) 0.0991(8) 1.0001(4) 0.131(3) Uani 0.766(7) 1 d PDU B 1
O1R O 0.861(2) 0.1771(19) 1.0081(9) 0.131(3) Uani 0.234(7) 1 d PU B 2

loop_
_atom_site_aniso_label
_atom_site_aniso_U_11
_atom_site_aniso_U_22
_atom_site_aniso_U_33
_atom_site_aniso_U_23
_atom_site_aniso_U_13
_atom_site_aniso_U_12
Cd1 0.03250(15) 0.02672(14) 0.03000(16) 0.00289(11) 0.01232(12) 0.00479(11)
Cd2 0.04012(17) 0.03416(16) 0.02339(15) -0.00103(11) 0.00559(12) -0.00203(12)
S1 0.0401(6) 0.0582(7) 0.0352(6) 0.0162(5) 0.0013(5) 0.0040(5)
S2 0.0665(8) 0.0356(6) 0.0494(7) -0.0021(5) 0.0321(6) 0.0145(5)
S3 0.1145(14) 0.0918(12) 0.0501(9) 0.0256(8) -0.0385(9) -0.0064(10)
S4 0.0485(7) 0.0550(7) 0.0577(8) 0.0134(6) 0.0328(6) 0.0181(5)
Cl1 0.0563(7) 0.0495(7) 0.0455(7) 0.0056(5) 0.0091(5) -0.0014(5)
Cl2 0.0411(6) 0.0412(6) 0.0626(8) -0.0177(5) 0.0150(5) -0.0027(4)
Cl3 0.0420(7) 0.0740(8) 0.0470(7) -0.0035(6) 0.0109(5) 0.0064(6)
Cl4 0.056(2) 0.092(3) 0.056(3) -0.032(2) 0.000(2) 0.013(2)
O16 0.082(6) 0.135(7) 0.066(5) -0.005(5) 0.020(4) 0.021(5)
N1 0.044(2) 0.0378(19) 0.035(2) -0.0006(15) 0.0117(16) -0.0005(15)
N2 0.0257(17) 0.0442(19) 0.0254(18) -0.0053(14) 0.0039(13) 0.0022(14)
N3 0.0310(18) 0.0408(19) 0.0268(18) 0.0031(14) 0.0038(13) 0.0029(14)
N4 0.0277(16) 0.0284(16) 0.0322(18) 0.0049(13) 0.0132(13) 0.0058(12)
N5 0.0294(17) 0.0348(18) 0.0356(19) 0.0102(14) 0.0134(14) 0.0081(13)
N6 0.039(2) 0.0319(19) 0.053(2) 0.0102(16) 0.0205(17) 0.0053(14)
N7 0.053(2) 0.0316(19) 0.051(2) -0.0071(16) 0.025(2) -0.0048(16)
N8 0.086(3) 0.035(2) 0.029(2) -0.0020(15) 0.022(2) -0.0092(19)
N9 0.058(3) 0.0343(19) 0.031(2) 0.0086(15) -0.0106(17) -0.0093(16)
N10 0.0360(18) 0.0292(17) 0.0351(19) 0.0098(14) 0.0150(15) 0.0113(13)
N11 0.045(2) 0.0334(18) 0.034(2) 0.0025(14) 0.0148(16) 0.0060(15)
N12 0.0339(19) 0.041(2) 0.042(2) 0.0050(16) 0.0101(16) -0.0012(15)
N13 0.065(3) 0.064(3) 0.093(4) 0.040(3) 0.024(3) 0.021(2)
O1 0.0365(16) 0.0396(16) 0.0394(17) -0.0051(13) 0.0146(13) -0.0015(12)
O2 0.0369(16) 0.0303(14) 0.0410(17) 0.0062(12) 0.0070(13) 0.0022(11)
O3 0.058(3) 0.144(5) 0.208(6) 0.070(4) 0.017(3) 0.036(3)
O4 0.119(4) 0.137(4) 0.056(3) 0.012(3) 0.036(3) 0.051(3)
O5 0.336(10) 0.099(4) 0.075(4) -0.029(3) 0.037(5) -0.017(5)
O6 0.068(3) 0.139(4) 0.125(4) 0.064(3) 0.022(3) 0.014(3)
O7 0.090(3) 0.0360(18) 0.074(3) -0.0132(17) 0.021(2) -0.0065(17)
O8 0.041(2) 0.103(3) 0.088(3) -0.018(2) 0.0207(19) 0.0093(19)
O9 0.0439(19) 0.0417(18) 0.087(3) -0.0228(17) -0.0037(17) 0.0027(14)
O10 0.071(2) 0.056(2) 0.062(2) -0.0088(17) 0.0259(19) -0.0110(17)
O11 0.064(3) 0.245(6) 0.040(2) -0.016(3) 0.007(2) 0.035(3)
O12 0.075(3) 0.110(4) 0.104(4) -0.025(3) -0.007(2) 0.044(3)
O13 0.048(2) 0.178(5) 0.073(3) 0.020(3) 0.020(2) -0.018(3)
O14 0.102(4) 0.071(3) 0.164(5) 0.015(3) 0.003(3) -0.013(3)
C1 0.069(3) 0.043(3) 0.045(3) 0.000(2) 0.019(2) -0.002(2)
C2 0.072(4) 0.041(3) 0.066(4) 0.007(2) 0.032(3) -0.005(2)
C3 0.053(3) 0.035(2) 0.078(4) -0.003(2) 0.029(3) -0.003(2)
C4 0.037(2) 0.044(3) 0.059(3) -0.020(2) 0.020(2) -0.0072(19)
C5 0.030(2) 0.038(2) 0.039(2) -0.0099(18) 0.0109(17) -0.0014(16)
C6 0.028(2) 0.050(3) 0.034(2) -0.0115(19) 0.0084(17) 0.0051(17)
C7 0.041(3) 0.058(3) 0.038(3) -0.020(2) 0.005(2) 0.009(2)
C8 0.049(3) 0.082(4) 0.026(2) -0.013(2) 0.001(2) 0.015(3)
C9 0.044(3) 0.072(3) 0.028(2) 0.001(2) 0.0037(19) 0.015(2)
C10 0.026(2) 0.054(3) 0.024(2) -0.0011(18) 0.0001(15) 0.0087(17)
C11 0.027(2) 0.049(2) 0.026(2) 0.0063(18) 0.0026(16) 0.0031(17)
C12 0.036(2) 0.042(2) 0.043(3) 0.013(2) 0.0064(19) 0.0031(18)
C13 0.027(2) 0.036(2) 0.035(2) 0.0056(17) 0.0038(16) 0.0042(15)
C14 0.029(2) 0.033(2) 0.034(2) 0.0069(16) 0.0057(16) 0.0055(15)
C15 0.030(2) 0.035(2) 0.043(3) 0.0012(18) 0.0098(18) 0.0015(16)
C16 0.035(2) 0.040(2) 0.041(3) 0.0038(18) 0.0175(18) -0.0006(17)
C17 0.039(2) 0.040(2) 0.033(2) -0.0011(18) 0.0116(18) 0.0026(17)
C18 0.033(2) 0.037(2) 0.028(2) 0.0018(16) 0.0091(16) 0.0034(16)
C19 0.032(2) 0.041(2) 0.038(2) 0.0108(18) 0.0143(17) 0.0022(17)
C20 0.033(2) 0.039(2) 0.028(2) 0.0044(17) 0.0082(16) 0.0000(16)
C21 0.032(2) 0.037(2) 0.027(2) 0.0037(16) 0.0101(16) 0.0005(16)
C22 0.034(2) 0.048(2) 0.027(2) 0.0100(18) 0.0090(17) 0.0032(17)
C23 0.035(2) 0.058(3) 0.031(2) -0.002(2) 0.0065(18) -0.0082(19)
C24 0.043(3) 0.050(3) 0.027(2) -0.0039(19) 0.0088(18) -0.0073(19)
C25 0.036(2) 0.045(2) 0.032(2) 0.0000(18) 0.0096(18) -0.0007(18)
C26 0.056(3) 0.081(4) 0.048(3) -0.023(3) 0.019(2) -0.015(3)
C27 0.078(4) 0.042(3) 0.082(4) 0.005(3) 0.039(3) 0.006(2)
C28 0.033(2) 0.047(2) 0.035(2) 0.0120(19) 0.0075(18) 0.0020(18)
C29 0.049(3) 0.134(5) 0.039(3) 0.032(3) 0.014(2) 0.032(3)
C30 0.053(3) 0.171(7) 0.049(4) 0.042(4) 0.012(3) 0.055(4)
C31 0.048(3) 0.099(4) 0.055(3) 0.029(3) 0.022(2) 0.035(3)
C32 0.031(2) 0.035(2) 0.038(2) 0.0151(17) 0.0120(17) 0.0062(16)
C33 0.028(2) 0.032(2) 0.036(2) 0.0084(17) 0.0082(16) 0.0034(15)
C34 0.028(2) 0.030(2) 0.039(2) 0.0069(17) 0.0148(17) 0.0055(15)
C35 0.050(3) 0.033(2) 0.057(3) 0.010(2) 0.028(2) 0.0135(19)
C36 0.034(2) 0.033(2) 0.034(2) 0.0005(17) 0.0144(17) 0.0039(16)
C37 0.028(2) 0.046(2) 0.030(2) 0.0037(18) 0.0128(16) 0.0086(16)
C38 0.038(2) 0.067(3) 0.032(2) 0.005(2) 0.0140(19) 0.017(2)
C39 0.045(3) 0.098(4) 0.040(3) 0.028(3) 0.021(2) 0.021(3)
C40 0.043(3) 0.073(3) 0.049(3) 0.036(3) 0.022(2) 0.019(2)
C41 0.031(2) 0.042(2) 0.043(3) 0.0187(19) 0.0152(18) 0.0060(17)
C42 0.026(2) 0.042(2) 0.060(3) 0.021(2) 0.0153(19) 0.0048(17)
C43 0.037(3) 0.043(3) 0.076(4) 0.029(3) 0.010(2) 0.0042(19)
C44 0.047(3) 0.034(3) 0.120(5) 0.035(3) 0.016(3) 0.005(2)
C45 0.061(3) 0.026(2) 0.112(5) 0.011(3) 0.034(3) 0.009(2)
C46 0.061(3) 0.032(2) 0.073(4) 0.005(2) 0.031(3) 0.006(2)
C47 0.051(3) 0.031(2) 0.070(4) -0.002(2) 0.031(3) -0.0005(19)
C48 0.054(3) 0.039(3) 0.120(5) 0.006(3) 0.038(3) 0.006(2)
C49 0.080(5) 0.061(4) 0.171(8) 0.000(5) 0.095(5) 0.005(3)
C50 0.095(5) 0.069(4) 0.111(6) -0.015(4) 0.076(5) -0.009(4)
C51 0.074(4) 0.033(2) 0.072(4) -0.009(2) 0.051(3) -0.010(2)
C52 0.104(5) 0.036(3) 0.045(3) -0.011(2) 0.042(3) -0.017(3)
C53 0.161(7) 0.051(3) 0.065(4) -0.014(3) 0.072(5) -0.015(4)
C54 0.227(11) 0.056(4) 0.034(4) -0.013(3) 0.046(5) -0.025(5)
C55 0.174(8) 0.051(3) 0.028(3) -0.002(2) 0.010(4) -0.017(4)
C56 0.110(5) 0.036(3) 0.024(2) 0.0007(19) 0.000(3) -0.016(3)
C57 0.073(4) 0.087(4) 0.058(4) 0.031(3) -0.024(3) -0.001(3)
C58 0.045(3) 0.040(2) 0.056(3) 0.019(2) -0.017(2) -0.005(2)
C59 0.030(2) 0.039(2) 0.054(3) 0.017(2) -0.0091(19) -0.0029(17)
C60 0.043(3) 0.040(3) 0.087(4) 0.024(3) -0.010(3) 0.010(2)
C61 0.044(3) 0.040(3) 0.107(5) 0.021(3) 0.014(3) 0.014(2)
C62 0.039(3) 0.034(2) 0.076(4) 0.010(2) 0.017(2) 0.0062(18)
C63 0.031(2) 0.029(2) 0.056(3) 0.0096(19) 0.0085(19) 0.0032(16)
C64 0.022(2) 0.033(2) 0.055(3) 0.0097(19) 0.0016(18) 0.0041(15)
C65 0.033(2) 0.031(2) 0.052(3) 0.0074(19) 0.0129(19) 0.0078(16)
C66 0.037(2) 0.033(2) 0.052(3) 0.0007(19) 0.012(2) 0.0027(17)
C67 0.039(2) 0.042(2) 0.045(3) 0.004(2) 0.012(2) 0.0065(18)
C68 0.042(2) 0.047(3) 0.040(3) 0.011(2) 0.014(2) 0.0106(19)
C69 0.034(2) 0.032(2) 0.036(2) 0.0061(17) 0.0103(17) 0.0084(16)
C70 0.029(2) 0.033(2) 0.037(2) 0.0065(17) 0.0083(17) 0.0042(15)
C71 0.037(3) 0.049(3) 0.057(3) 0.006(2) 0.007(2) 0.0091(19)
C72 0.055(3) 0.066(3) 0.042(3) -0.002(2) 0.004(2) 0.007(2)
C73 0.034(2) 0.035(2) 0.043(3) 0.0126(18) 0.0088(18) 0.0126(17)
C74 0.037(2) 0.041(2) 0.037(2) 0.0099(18) 0.0096(18) 0.0133(18)
C75 0.038(2) 0.046(3) 0.046(3) 0.022(2) 0.0143(19) 0.0121(18)
C76 0.031(2) 0.034(2) 0.051(3) 0.015(2) 0.0094(19) 0.0053(16)
C77 0.029(2) 0.033(2) 0.041(2) 0.0101(17) 0.0107(17) 0.0127(16)
C78 0.034(2) 0.033(2) 0.042(2) 0.0132(18) 0.0146(18) 0.0094(16)
C79 0.035(2) 0.031(2) 0.044(3) 0.0147(18) 0.0122(18) 0.0096(16)
C80 0.038(2) 0.042(2) 0.056(3) 0.008(2) 0.021(2) 0.0077(18)
C81 0.043(2) 0.035(2) 0.041(3) 0.0103(18) 0.022(2) 0.0139(18)
C82 0.052(3) 0.037(2) 0.034(2) 0.0056(18) 0.021(2) 0.0161(19)
C83 0.075(4) 0.053(3) 0.049(3) -0.002(2) 0.031(3) 0.021(3)
C84 0.094(5) 0.060(3) 0.054(4) -0.010(3) 0.039(3) 0.010(3)
C85 0.077(4) 0.053(3) 0.038(3) -0.008(2) 0.012(3) -0.006(3)
C86 0.051(3) 0.034(2) 0.036(2) 0.0021(18) 0.010(2) -0.0003(18)
C87 0.045(3) 0.036(2) 0.037(3) 0.0037(18) 0.0060(19) -0.0067(18)
C88 0.048(3) 0.059(3) 0.044(3) 0.009(2) -0.001(2) -0.007(2)
C89 0.040(3) 0.076(4) 0.059(4) 0.019(3) -0.004(2) -0.011(2)
C90 0.032(3) 0.063(3) 0.075(4) 0.021(3) 0.013(2) 0.005(2)
C91 0.034(2) 0.046(3) 0.063(3) 0.007(2) 0.016(2) 0.0000(19)
C92 0.079(4) 0.039(3) 0.035(3) 0.008(2) -0.015(2) -0.015(2)
C93 0.051(3) 0.050(3) 0.084(4) 0.025(3) 0.010(3) 0.010(2)
C94 0.052(4) 0.078(4) 0.140(6) 0.028(4) 0.026(4) 0.019(3)
C95 0.121(7) 0.060(4) 0.099(6) 0.015(4) 0.066(5) 0.010(4)
C96 0.154(8) 0.106(6) 0.073(5) 0.026(4) 0.041(5) 0.017(5)
N14 0.116(6) 0.103(5) 0.125(6) 0.029(5) 0.041(5) 0.011(4)
Cl4' 0.055(3) 0.062(3) 0.076(6) -0.015(4) -0.004(4) 0.018(2)
O16' 0.161(14) 0.117(11) 0.091(10) 0.017(8) 0.046(9) 0.008(9)
O17 0.191(7) 0.108(5) 0.433(14) -0.088(7) 0.208(9) -0.019(5)
O15 0.268(10) 0.294(10) 0.085(5) 0.003(5) -0.048(5) -0.162(8)
O18 0.198(8) 0.379(13) 0.256(10) 0.177(10) 0.119(7) 0.197(9)
C97 0.120(8) 0.086(6) 0.174(11) 0.046(8) -0.017(9) 0.015(5)
C98 0.273(15) 0.062(5) 0.153(10) -0.015(6) -0.007(10) 0.020(7)
N15 0.185(9) 0.133(7) 0.186(10) 0.039(8) 0.013(8) 0.073(6)
C100 0.082(4) 0.084(5) 0.115(6) 0.049(4) 0.052(4) 0.037(4)
C99 0.054(4) 0.078(5) 0.125(6) 0.005(4) 0.037(4) 0.022(3)
N16 0.087(5) 0.099(5) 0.330(13) -0.042(7) 0.079(6) 0.004(4)
C1S 0.159(6) 0.197(8) 0.075(5) 0.074(5) 0.052(4) 0.120(6)
N1S 0.165(7) 0.212(8) 0.091(5) 0.063(5) 0.060(4) 0.110(6)
C2S 0.165(7) 0.190(8) 0.091(5) 0.080(5) 0.068(5) 0.116(6)
O1R 0.161(7) 0.195(8) 0.078(5) 0.072(6) 0.044(5) 0.123(6)

loop_
_atom_type_symbol
_atom_type_description
_atom_type_scat_dispersion_real
_atom_type_scat_dispersion_imag
_atom_type_scat_source
C C 0.0033 0.0016 'International Tables Vol C Tables 4.2.6.8 and 6.1.1.4'
H H 0.0000 0.0000 'International Tables Vol C Tables 4.2.6.8 and 6.1.1.4'
N N 0.0061 0.0033 'International Tables Vol C Tables 4.2.6.8 and 6.1.1.4'
O O 0.0106 0.0060 'International Tables Vol C Tables 4.2.6.8 and 6.1.1.4'
S S 0.1246 0.1234 'International Tables Vol C Tables 4.2.6.8 and 6.1.1.4'
Cl Cl 0.1484 0.1585 'International Tables Vol C Tables 4.2.6.8 and 6.1.1.4'
Cd Cd -0.8075 1.2024 'International Tables Vol C Tables 4.2.6.8 and 6.1.1.4'

loop_
_geom_angle_atom_site_label_1
_geom_angle_atom_site_label_2
_geom_angle_atom_site_label_3
_geom_angle
N11 Cd1 N5 161.81(11)
N11 Cd1 N4 127.70(11)
N5 Cd1 N4 70.43(11)
N11 Cd1 N12 69.51(12)
N5 Cd1 N12 113.76(11)
N4 Cd1 N12 88.61(11)
N11 Cd1 N6 92.71(12)
N5 Cd1 N6 69.20(12)
N4 Cd1 N6 138.42(11)
N12 Cd1 N6 98.62(12)
N11 Cd1 N10 70.81(12)
N5 Cd1 N10 108.51(11)
N4 Cd1 N10 104.55(10)
N12 Cd1 N10 137.71(11)
N6 Cd1 N10 97.23(10)
N2 Cd2 N8 160.74(13)
N2 Cd2 N1 69.49(12)
N8 Cd2 N1 102.80(12)
N2 Cd2 N9 125.31(13)
N8 Cd2 N9 71.13(15)
N1 Cd2 N9 91.26(12)
N2 Cd2 N7 94.29(12)
N8 Cd2 N7 68.70(15)
N1 Cd2 N7 97.57(12)
N9 Cd2 N7 139.83(14)
N2 Cd2 N3 70.28(11)
N8 Cd2 N3 116.82(12)
N1 Cd2 N3 139.52(12)
N9 Cd2 N3 108.43(11)
N7 Cd2 N3 89.67(11)
C12 S1 C11 90.1(2)
C36 S2 C35 89.6(2)
C57 S3 C92 90.1(3)
C80 S4 C81 90.1(2)
O5 Cl1 O3 112.2(4)
O5 Cl1 O4 108.3(3)
O3 Cl1 O4 113.0(3)
O5 Cl1 O6 106.8(4)
O3 Cl1 O6 109.6(3)
O4 Cl1 O6 106.8(3)
O8 Cl2 O10 109.6(2)
O8 Cl2 O7 110.2(2)
O10 Cl2 O7 110.1(2)
O8 Cl2 O9 109.1(2)
O10 Cl2 O9 108.9(2)
O7 Cl2 O9 109.0(2)
O13 Cl3 O11 108.1(3)
O13 Cl3 O14 107.5(3)
O11 Cl3 O14 112.3(4)
O13 Cl3 O12 111.0(3)
O11 Cl3 O12 110.2(3)
O14 Cl3 O12 107.8(3)
O17 Cl4 O15 115.9(8)
O17 Cl4 O18 112.1(8)
O15 Cl4 O18 110.1(9)
O17 Cl4 O16 99.3(7)
O15 Cl4 O16 110.6(6)
O18 Cl4 O16 108.1(6)
C1 N1 C5 118.4(4)
C1 N1 Cd2 123.1(3)
C5 N1 Cd2 118.5(3)
C6 N2 C10 120.3(3)
C6 N2 Cd2 119.9(3)
C10 N2 Cd2 119.4(3)
C11 N3 C13 111.2(3)
C11 N3 Cd2 114.0(3)
C13 N3 Cd2 134.8(3)
C36 N4 C34 112.1(3)
C36 N4 Cd1 115.5(2)
C34 N4 Cd1 131.6(3)
C37 N5 C41 120.9(3)
C37 N5 Cd1 118.5(2)
C41 N5 Cd1 119.9(3)
C42 N6 C46 119.0(4)
C42 N6 Cd1 117.2(3)
C46 N6 Cd1 123.6(3)
C47 N7 C51 119.0(4)
C47 N7 Cd2 123.0(3)
C51 N7 Cd2 117.7(3)
C52 N8 C56 120.7(5)
C52 N8 Cd2 121.3(4)
C56 N8 Cd2 118.0(4)
C92 N9 C58 111.4(4)
C92 N9 Cd2 113.5(4)
C58 N9 Cd2 134.7(3)
C81 N10 C79 111.4(3)
C81 N10 Cd1 111.1(3)
C79 N10 Cd1 137.5(3)
C82 N11 C86 120.9(4)
C82 N11 Cd1 118.1(3)
C86 N11 Cd1 119.6(3)
C91 N12 C87 119.3(4)
C91 N12 Cd1 124.3(3)
C87 N12 Cd1 116.4(3)
C21 O1 C27 113.8(3)
C70 O2 C71 114.4(3)
N1 C1 C2 123.4(5)
N1 C1 H1 118.3
C2 C1 H1 118.3
C3 C2 C1 117.6(5)
C3 C2 H2 121.2
C1 C2 H2 121.2
C2 C3 C4 119.5(4)
C2 C3 H3 120.3
C4 C3 H3 120.3
C3 C4 C5 119.6(4)
C3 C4 H4 120.2
C5 C4 H4 120.2
N1 C5 C4 121.6(4)
N1 C5 C6 115.7(3)
C4 C5 C6 122.8(4)
N2 C6 C7 120.6(4)
N2 C6 C5 115.8(3)
C7 C6 C5 123.5(4)
C8 C7 C6 119.5(4)
C8 C7 H7 120.2
C6 C7 H7 120.2
C9 C8 C7 119.9(4)
C9 C8 H8 120.1
C7 C8 H8 120.1
C8 C9 C10 118.3(4)
C8 C9 H9 120.8
C10 C9 H9 120.8
N2 C10 C9 121.3(4)
N2 C10 C11 114.9(3)
C9 C10 C11 123.7(4)
N3 C11 C10 121.1(4)
N3 C11 S1 114.3(3)
C10 C11 S1 124.6(3)
C13 C12 S1 110.7(3)
C13 C12 H12 124.6
S1 C12 H12 124.6
C12 C13 N3 113.8(4)
C12 C13 C14 126.7(4)
N3 C13 C14 119.5(3)
C15 C14 C19 119.5(4)
C15 C14 C13 120.4(3)
C19 C14 C13 120.1(3)
C16 C15 C14 120.2(4)
C16 C15 H15 119.9
C14 C15 H15 119.9
C15 C16 C17 120.2(4)
C15 C16 H16 119.9
C17 C16 H16 119.9
C16 C17 C18 120.9(4)
C16 C17 H17 119.6
C18 C17 H17 119.6
C19 C18 C17 118.3(4)
C19 C18 C20 122.1(3)
C17 C18 C20 119.4(4)
C18 C19 C14 120.9(4)
C18 C19 H19 119.5
C14 C19 H19 119.5
C25 C20 C21 118.6(4)
C25 C20 C18 120.7(4)
C21 C20 C18 120.7(4)
O1 C21 C20 119.9(3)
O1 C21 C22 119.7(3)
C20 C21 C22 120.4(4)
C23 C22 C21 119.3(4)
C23 C22 C28 121.0(4)
C21 C22 C28 119.6(4)
C22 C23 C24 121.5(4)
C22 C23 H23 119.2
C24 C23 H23 119.2
C23 C24 C25 118.3(4)
C23 C24 C26 121.9(4)
C25 C24 C26 119.8(4)
C20 C25 C24 121.8(4)
C20 C25 H25 119.1
C24 C25 H25 119.1
C24 C26 H26A 109.5
C24 C26 H26B 109.5
H26A C26 H26B 109.5
C24 C26 H26C 109.5
H26A C26 H26C 109.5
H26B C26 H26C 109.5
O1 C27 H27A 109.5
O1 C27 H27B 109.5
H27A C27 H27B 109.5
O1 C27 H27C 109.5
H27A C27 H27C 109.5
H27B C27 H27C 109.5
C29 C28 C33 118.1(4)
C29 C28 C22 121.5(4)
C33 C28 C22 120.4(4)
C28 C29 C30 120.8(5)
C28 C29 H29 119.6
C30 C29 H29 119.6
C31 C30 C29 120.8(5)
C31 C30 H30 119.6
C29 C30 H30 119.6
C30 C31 C32 119.9(4)
C30 C31 H31 120.0
C32 C31 H31 120.0
C33 C32 C31 118.5(4)
C33 C32 C34 119.8(3)
C31 C32 C34 121.6(4)
C32 C33 C28 121.9(4)
C32 C33 H33 119.1
C28 C33 H33 119.1
C35 C34 N4 113.0(4)
C35 C34 C32 128.5(4)
N4 C34 C32 118.5(3)
C34 C35 S2 111.1(3)
C34 C35 H35 124.5
S2 C35 H35 124.5
N4 C36 C37 120.9(3)
N4 C36 S2 114.2(3)
C37 C36 S2 124.5(3)
N5 C37 C38 121.6(4)
N5 C37 C36 113.3(3)
C38 C37 C36 125.1(4)
C39 C38 C37 118.1(5)
C39 C38 H38 120.9
C37 C38 H38 120.9
C38 C39 C40 120.2(4)
C38 C39 H39 119.9
C40 C39 H39 119.9
C41 C40 C39 119.5(4)
C41 C40 H40 120.2
C39 C40 H40 120.2
N5 C41 C40 119.5(4)
N5 C41 C42 115.7(4)
C40 C41 C42 124.7(4)
N6 C42 C43 120.7(4)
N6 C42 C41 116.8(3)
C43 C42 C41 122.4(4)
C44 C43 C42 119.6(5)
C44 C43 H43 120.2
C42 C43 H43 120.2
C45 C44 C43 119.5(4)
C45 C44 H44 120.3
C43 C44 H44 120.3
C44 C45 C46 119.3(5)
C44 C45 H45 120.4
C46 C45 H45 120.4
N6 C46 C45 121.9(5)
N6 C46 H46 119.0
C45 C46 H46 119.0
N7 C47 C48 122.7(5)
N7 C47 H47 118.6
C48 C47 H47 118.6
C47 C48 C49 117.6(6)
C47 C48 H48 121.2
C49 C48 H48 121.2
C50 C49 C48 120.0(6)
C50 C49 H49 120.0
C48 C49 H49 120.0
C49 C50 C51 120.1(6)
C49 C50 H50 119.9
C51 C50 H50 119.9
N7 C51 C50 120.5(6)
N7 C51 C52 116.0(4)
C50 C51 C52 123.5(5)
N8 C52 C53 120.4(6)
N8 C52 C51 116.2(4)
C53 C52 C51 123.4(6)
C54 C53 C52 118.7(7)
C54 C53 H53 120.6
C52 C53 H53 120.6
C55 C54 C53 119.5(6)
C55 C54 H54 120.2
C53 C54 H54 120.2
C54 C55 C56 120.3(7)
C54 C55 H55 119.9
C56 C55 H55 119.9
N8 C56 C55 120.4(6)
N8 C56 C92 114.8(4)
C55 C56 C92 124.8(6)
C58 C57 S3 111.6(5)
C58 C57 H57 124.2
S3 C57 H57 124.2
C57 C58 N9 113.6(5)
C57 C58 C59 125.3(5)
N9 C58 C59 121.1(4)
C64 C59 C60 118.6(5)
C64 C59 C58 119.8(4)
C60 C59 C58 121.5(4)
C61 C60 C59 121.0(4)
C61 C60 H60 119.5
C59 C60 H60 119.5
C60 C61 C62 120.0(5)
C60 C61 H61 120.0
C62 C61 H61 120.0
C61 C62 C63 121.0(5)
C61 C62 H62 119.5
C63 C62 H62 119.5
C62 C63 C64 119.3(4)
C62 C63 C65 120.1(4)
C64 C63 C65 120.6(4)
C63 C64 C59 120.1(4)
C63 C64 H64 120.0
C59 C64 H64 120.0
C66 C65 C70 119.5(4)
C66 C65 C63 119.9(4)
C70 C65 C63 120.6(4)
C67 C66 C65 120.9(4)
C67 C66 H66 119.6
C65 C66 H66 119.6
C66 C67 C68 118.5(4)
C66 C67 C72 120.1(4)
C68 C67 C72 121.3(4)
C67 C68 C69 123.1(4)
C67 C68 H68 118.5
C69 C68 H68 118.5
C68 C69 C70 117.1(4)
C68 C69 C73 121.3(4)
C70 C69 C73 121.5(4)
O2 C70 C65 118.8(3)
O2 C70 C69 120.4(3)
C65 C70 C69 120.9(4)
O2 C71 H71A 109.5
O2 C71 H71B 109.5
H71A C71 H71B 109.5
O2 C71 H71C 109.5
H71A C71 H71C 109.5
H71B C71 H71C 109.5
C67 C72 H72A 109.5
C67 C72 H72B 109.5
H72A C72 H72B 109.5
C67 C72 H72C 109.5
H72A C72 H72C 109.5
H72B C72 H72C 109.5
C78 C73 C74 117.7(4)
C78 C73 C69 122.0(4)
C74 C73 C69 120.3(4)
C75 C74 C73 120.6(4)
C75 C74 H74 119.7
C73 C74 H74 119.7
C76 C75 C74 121.1(4)
C76 C75 H75 119.5
C74 C75 H75 119.5
C75 C76 C77 119.4(4)
C75 C76 H76 120.3
C77 C76 H76 120.3
C78 C77 C76 120.0(4)
C78 C77 C79 118.4(3)
C76 C77 C79 121.6(4)
C77 C78 C73 121.3(4)
C77 C78 H78 119.4
C73 C78 H78 119.4
C80 C79 N10 113.3(4)
C80 C79 C77 124.7(4)
N10 C79 C77 122.0(3)
C79 C80 S4 111.2(3)
C79 C80 H80 124.4
S4 C80 H80 124.4
N10 C81 C82 122.6(4)
N10 C81 S4 114.1(3)
C82 C81 S4 123.2(3)
N11 C82 C83 121.8(4)
N11 C82 C81 114.7(4)
C83 C82 C81 123.4(4)
C84 C83 C82 117.6(5)
C84 C83 H83 121.2
C82 C83 H83 121.2
C85 C84 C83 120.7(5)
C85 C84 H84 119.7
C83 C84 H84 119.7
C84 C85 C86 119.2(5)
C84 C85 H85 120.4
C86 C85 H85 120.4
N11 C86 C85 119.8(4)
N11 C86 C87 115.9(4)
C85 C86 C87 124.3(4)
N12 C87 C88 121.0(4)
N12 C87 C86 116.3(4)
C88 C87 C86 122.6(4)
C89 C88 C87 118.8(5)
C89 C88 H88 120.6
C87 C88 H88 120.6
C88 C89 C90 120.0(5)
C88 C89 H89 120.0
C90 C89 H89 120.0
C91 C90 C89 118.6(5)
C91 C90 H90 120.7
C89 C90 H90 120.7
N12 C91 C90 122.2(5)
N12 C91 H91 118.9
C90 C91 H91 118.9
N9 C92 C56 122.5(4)
N9 C92 S3 113.3(5)
C56 C92 S3 124.1(4)
N13 C93 C94 178.2(7)
C93 C94 H94A 109.5
C93 C94 H94B 109.5
H94A C94 H94B 109.5
C93 C94 H94C 109.5
H94A C94 H94C 109.5
H94B C94 H94C 109.5
N14 C95 C96 179.2(9)
C95 C96 H96A 109.5
C95 C96 H96B 109.5
H96A C96 H96B 109.5
C95 C96 H96C 109.5
H96A C96 H96C 109.5
H96B C96 H96C 109.5
O18 Cl4' O17 122.0(10)
O18 Cl4' O15 116.1(10)
O17 Cl4' O15 110.8(9)
O18 Cl4' O16' 104.5(9)
O17 Cl4' O16' 97.3(9)
O15 Cl4' O16' 101.6(9)
Cl4 O17 Cl4' 28.3(4)
Cl4 O15 Cl4' 27.1(4)
Cl4' O18 Cl4 27.0(4)
N15 C97 C98 177.0(12)
C97 C98 H98A 109.5
C97 C98 H98B 109.5
H98A C98 H98B 109.5
C97 C98 H98C 109.5
H98A C98 H98C 109.5
H98B C98 H98C 109.5
C99 C100 H10A 109.5
C99 C100 H10B 109.5
H10A C100 H10B 109.5
C99 C100 H10C 109.5
H10A C100 H10C 109.5
H10B C100 H10C 109.5
N16 C99 C100 175.3(10)
N1S C1S C2S 148.9(18)

loop_
_geom_bond_atom_site_label_1
_geom_bond_atom_site_label_2
_geom_bond_distance
Cd1 N11 2.293(3)
Cd1 N5 2.312(3)
Cd1 N4 2.337(3)
Cd1 N12 2.385(3)
Cd1 N6 2.386(3)
Cd1 N10 2.421(3)
Cd2 N2 2.311(3)
Cd2 N8 2.327(4)
Cd2 N1 2.352(3)
Cd2 N9 2.356(4)
Cd2 N7 2.386(4)
Cd2 N3 2.395(3)
S1 C12 1.701(5)
S1 C11 1.704(4)
S2 C36 1.702(4)
S2 C35 1.705(5)
S3 C57 1.685(7)
S3 C92 1.717(5)
S4 C80 1.695(5)
S4 C81 1.710(4)
Cl1 O5 1.363(5)
Cl1 O3 1.401(5)
Cl1 O4 1.425(4)
Cl1 O6 1.432(4)
Cl2 O8 1.421(4)
Cl2 O10 1.432(4)
Cl2 O7 1.432(4)
Cl2 O9 1.441(3)
Cl3 O13 1.401(4)
Cl3 O11 1.410(4)
Cl3 O14 1.423(5)
Cl3 O12 1.424(4)
Cl4 O17 1.267(9)
Cl4 O15 1.295(9)
Cl4 O18 1.373(9)
Cl4 O16 1.438(10)
N1 C1 1.332(5)
N1 C5 1.342(5)
N2 C6 1.335(5)
N2 C10 1.335(5)
N3 C11 1.314(5)
N3 C13 1.386(5)
N4 C36 1.302(5)
N4 C34 1.382(4)
N5 C37 1.341(5)
N5 C41 1.349(5)
N6 C42 1.342(5)
N6 C46 1.344(6)
N7 C47 1.341(6)
N7 C51 1.354(6)
N8 C52 1.314(7)
N8 C56 1.335(6)
N9 C92 1.320(6)
N9 C58 1.384(6)
N10 C81 1.320(5)
N10 C79 1.385(5)
N11 C82 1.336(5)
N11 C86 1.336(5)
N12 C91 1.334(5)
N12 C87 1.352(5)
N13 C93 1.133(6)
O1 C21 1.383(5)
O1 C27 1.419(5)
O2 C70 1.388(5)
O2 C71 1.430(5)
C1 C2 1.387(6)
C1 H1 0.9500
C2 C3 1.375(7)
C2 H2 0.9500
C3 C4 1.377(7)
C3 H3 0.9500
C4 C5 1.377(6)
C4 H4 0.9500
C5 C6 1.494(6)
C6 C7 1.381(6)
C7 C8 1.370(7)
C7 H7 0.9500
C8 C9 1.370(7)
C8 H8 0.9500
C9 C10 1.392(6)
C9 H9 0.9500
C10 C11 1.467(6)
C12 C13 1.363(5)
C12 H12 0.9500
C13 C14 1.477(5)
C14 C15 1.392(5)
C14 C19 1.393(5)
C15 C16 1.373(6)
C15 H15 0.9500
C16 C17 1.385(5)
C16 H16 0.9500
C17 C18 1.398(5)
C17 H17 0.9500
C18 C19 1.389(5)
C18 C20 1.483(5)
C19 H19 0.9500
C20 C25 1.389(5)
C20 C21 1.402(5)
C21 C22 1.404(5)
C22 C23 1.378(6)
C22 C28 1.486(6)
C23 C24 1.394(6)
C23 H23 0.9500
C24 C25 1.395(5)
C24 C26 1.517(6)
C25 H25 0.9500
C26 H26A 0.9800
C26 H26B 0.9800
C26 H26C 0.9800
C27 H27A 0.9800
C27 H27B 0.9800
C27 H27C 0.9800
C28 C29 1.377(6)
C28 C33 1.396(5)
C29 C30 1.386(7)
C29 H29 0.9500
C30 C31 1.374(7)
C30 H30 0.9500
C31 C32 1.393(6)
C31 H31 0.9500
C32 C33 1.391(5)
C32 C34 1.461(5)
C33 H33 0.9500
C34 C35 1.360(5)
C35 H35 0.9500
C36 C37 1.471(5)
C37 C38 1.380(6)
C38 C39 1.374(6)
C38 H38 0.9500
C39 C40 1.386(7)
C39 H39 0.9500
C40 C41 1.384(6)
C40 H40 0.9500
C41 C42 1.476(6)
C42 C43 1.402(6)
C43 C44 1.366(7)
C43 H43 0.9500
C44 C45 1.362(8)
C44 H44 0.9500
C45 C46 1.386(6)
C45 H45 0.9500
C46 H46 0.9500
C47 C48 1.384(6)
C47 H47 0.9500
C48 C49 1.384(9)
C48 H48 0.9500
C49 C50 1.362(10)
C49 H49 0.9500
C50 C51 1.381(8)
C50 H50 0.9500
C51 C52 1.484(8)
C52 C53 1.420(7)
C53 C54 1.365(11)
C53 H53 0.9500
C54 C55 1.341(11)
C54 H54 0.9500
C55 C56 1.389(7)
C55 H55 0.9500
C56 C92 1.451(8)
C57 C58 1.355(6)
C57 H57 0.9500
C58 C59 1.469(7)
C59 C64 1.399(5)
C59 C60 1.410(7)
C60 C61 1.358(7)
C60 H60 0.9500
C61 C62 1.377(6)
C61 H61 0.9500
C62 C63 1.392(6)
C62 H62 0.9500
C63 C64 1.392(6)
C63 C65 1.491(5)
C64 H64 0.9500
C65 C66 1.394(6)
C65 C70 1.396(5)
C66 C67 1.381(6)
C66 H66 0.9500
C67 C68 1.387(6)
C67 C72 1.520(6)
C68 C69 1.390(6)
C68 H68 0.9500
C69 C70 1.409(5)
C69 C73 1.487(5)
C71 H71A 0.9800
C71 H71B 0.9800
C71 H71C 0.9800
C72 H72A 0.9800
C72 H72B 0.9800
C72 H72C 0.9800
C73 C78 1.398(6)
C73 C74 1.406(5)
C74 C75 1.379(6)
C74 H74 0.9500
C75 C76 1.378(6)
C75 H75 0.9500
C76 C77 1.388(5)
C76 H76 0.9500
C77 C78 1.387(5)
C77 C79 1.468(6)
C78 H78 0.9500
C79 C80 1.374(5)
C80 H80 0.9500
C81 C82 1.453(6)
C82 C83 1.386(6)
C83 C84 1.375(7)
C83 H83 0.9500
C84 C85 1.369(7)
C84 H84 0.9500
C85 C86 1.395(6)
C85 H85 0.9500
C86 C87 1.479(6)
C87 C88 1.402(6)
C88 C89 1.364(7)
C88 H88 0.9500
C89 C90 1.382(7)
C89 H89 0.9500
C90 C91 1.382(6)
C90 H90 0.9500
C91 H91 0.9500
C93 C94 1.447(8)
C94 H94A 0.9800
C94 H94B 0.9800
C94 H94C 0.9800
C95 N14 1.156(9)
C95 C96 1.438(10)
C96 H96A 0.9800
C96 H96B 0.9800
C96 H96C 0.9800
Cl4' O18 1.222(11)
Cl4' O17 1.283(11)
Cl4' O15 1.354(11)
Cl4' O16' 1.420(16)
C97 N15 1.161(13)
C97 C98 1.411(13)
C98 H98A 0.9800
C98 H98B 0.9800
C98 H98C 0.9800
C100 C99 1.413(9)
C100 H10A 0.9800
C100 H10B 0.9800
C100 H10C 0.9800
C99 N16 1.115(8)
C1S N1S 1.104(10)
C1S C2S 1.417(12)
